data_7007269
loop_
_publ_author_name
'Atkinson, Robert C. J.'
'Gibson, Vernon C.'
'Long, Nicholas J.'
'West, Lara J.'
'White, Andrew J. P.'

_publ_section_title
;
 New S/O-substituted ferrocenediyl ligands and their metal complexes.
;
_journal_issue 29
_journal_name_full 'Dalton transactions (Cambridge, England : 2003)'
_journal_page_first 3597
_journal_page_last 3602
_journal_paper_doi 10.1039/b602576e
_journal_year 2006
_chemical_formula_sum 'C24 H28 Cl2 Fe2 O2 Pt S2'
_chemical_formula_weight 790.27
_chemical_name_systematic
;
?
;
_space_group_IT_number 14
_symmetry_cell_setting monoclinic
_symmetry_space_group_name_Hall '-P 2ybc'
_symmetry_space_group_name_H-M 'P 1 21/c 1'
_atom_sites_solution_hydrogens geom
_atom_sites_solution_primary direct
_atom_sites_solution_secondary difmap
_audit_creation_method SHELXL-97
_cell_angle_alpha 90.00
_cell_angle_beta 95.796(4)
_cell_angle_gamma 90.00
_cell_formula_units_Z 2
_cell_length_a 10.1812(5)
_cell_length_b 7.9632(3)
_cell_length_c 15.9154(7)
_cell_measurement_temperature 173(2)
_cell_measurement_theta_max 32.6415
_cell_measurement_theta_min 3.8528
_cell_volume 1283.74(10)
_computing_cell_refinement 'CrysAlis RED, Oxford Diffraction Ltd'
_computing_data_collection 'CrysAlis CCD, Oxford Diffraction Ltd'
_computing_data_reduction 'CrysAlis RED, Oxford Diffraction Ltd'
_computing_molecular_graphics 'Bruker SHELXTL'
_computing_publication_material 'Bruker SHELXTL'
_computing_structure_refinement 'SHELXL-97 (Sheldrick, 1997)'
_computing_structure_solution 'SHELXS-97 (Sheldrick, 1990)'
_diffrn_ambient_temperature 173(2)
_diffrn_detector_area_resol_mean 15.9863
_diffrn_measured_fraction_theta_full 0.924
_diffrn_measured_fraction_theta_max 0.924
_diffrn_measurement_device_type 'OD Xcalibur 3'
_diffrn_measurement_method \w
_diffrn_radiation_monochromator graphite
_diffrn_radiation_source 'Enhance (Mo) X-ray Source'
_diffrn_radiation_type MoK\a
_diffrn_radiation_wavelength 0.71073
_diffrn_reflns_av_R_equivalents 0.0161
_diffrn_reflns_av_sigmaI/netI 0.0123
_diffrn_reflns_limit_h_max 14
_diffrn_reflns_limit_h_min -10
_diffrn_reflns_limit_k_max 11
_diffrn_reflns_limit_k_min -11
_diffrn_reflns_limit_l_max 24
_diffrn_reflns_limit_l_min -24
_diffrn_reflns_number 12455
_diffrn_reflns_theta_full 32.72
_diffrn_reflns_theta_max 32.72
_diffrn_reflns_theta_min 4.02
_exptl_absorpt_coefficient_mu 6.942
_exptl_absorpt_correction_T_max 0.61634
_exptl_absorpt_correction_T_min 0.36911
_exptl_absorpt_correction_type 'numeric analytical'
_exptl_crystal_colour Orange
_exptl_crystal_density_diffrn 2.044
_exptl_crystal_density_method 'not measured'
_exptl_crystal_description blocks
_exptl_crystal_F_000 768
_exptl_crystal_size_max 0.11
_exptl_crystal_size_mid 0.10
_exptl_crystal_size_min 0.09
_refine_diff_density_max 3.297
_refine_diff_density_min -0.849
_refine_diff_density_rms 0.125
_refine_ls_extinction_coef 0.00033(12)
_refine_ls_extinction_expression Fc^*^=kFc[1+0.001xFc^2^\l^3^/sin(2\q)]^-1/4^
_refine_ls_extinction_method SHELXL
_refine_ls_goodness_of_fit_ref 1.195
_refine_ls_hydrogen_treatment constr
_refine_ls_matrix_type full
_refine_ls_number_parameters 152
_refine_ls_number_reflns 4371
_refine_ls_number_restraints 0
_refine_ls_restrained_S_all 1.195
_refine_ls_R_factor_all 0.0308
_refine_ls_R_factor_gt 0.0300
_refine_ls_shift/su_max 0.000
_refine_ls_shift/su_mean 0.000
_refine_ls_structure_factor_coef Fsqd
_refine_ls_weighting_details 'calc w=1/[\s^2^(Fo^2^)+(0.0114P)^2^+4.4581P] where P=(Fo^2^+2Fc^2^)/3'
_refine_ls_weighting_scheme calc
_refine_ls_wR_factor_gt 0.0584
_refine_ls_wR_factor_ref 0.0589
_reflns_number_gt 4271
_reflns_number_total 4371
_reflns_threshold_expression >2sigma(I)
_cod_data_source_file b602576e.txt
_cod_data_source_block Compound_11
_cod_depositor_comments
;
The following automatic conversions were performed:
'_symmetry_cell_setting' value 'Monoclinic' changed to 'monoclinic'
according to '/home/saulius/struct/CIF-dictionaries/cif_core.dic'
dictionary named 'cif_core.dic' version 2.4.1 from 2010-06-29.

Automatic conversion script
Id: cif_fix_enum 1527 2010-12-29 10:47:43Z saulius 
;
_cod_original_sg_symbol_H-M P2(1)/c
_cod_database_code 7007269

loop_
_symmetry_equiv_pos_as_xyz
'x, y, z'
'-x, y+1/2, -z+1/2'
'-x, -y, -z'
'x, -y-1/2, z-1/2'

loop_
_atom_site_label
_atom_site_type_symbol
_atom_site_fract_x
_atom_site_fract_y
_atom_site_fract_z
_atom_site_U_iso_or_equiv
_atom_site_adp_type
_atom_site_occupancy
_atom_site_symmetry_multiplicity
_atom_site_calc_flag
_atom_site_refinement_flags
_atom_site_disorder_assembly
_atom_site_disorder_group
Pt Pt 0.5000 0.5000 0.0000 0.01836(5) Uani 1 2 d S . .
Fe Fe 0.24726(4) 0.75129(6) 0.24105(3) 0.02155(8) Uani 1 1 d . . .
Cl Cl 0.63105(8) 0.73467(10) -0.00303(6) 0.03158(16) Uani 1 1 d . . .
S S 0.31889(7) 0.63881(10) 0.04247(4) 0.02209(13) Uani 1 1 d . . .
C1 C 0.3384(3) 0.6215(4) 0.15359(17) 0.0205(5) Uani 1 1 d . . .
C2 C 0.2628(3) 0.5086(4) 0.1998(2) 0.0251(5) Uani 1 1 d . . .
H2A H 0.1887 0.4352 0.1758 0.030 Uiso 1 1 calc R . .
C3 C 0.3130(4) 0.5210(5) 0.2867(2) 0.0317(7) Uani 1 1 d . . .
H3A H 0.2791 0.4586 0.3346 0.038 Uiso 1 1 calc R . .
C4 C 0.4180(3) 0.6398(5) 0.2935(2) 0.0307(7) Uani 1 1 d . . .
H4A H 0.4704 0.6750 0.3472 0.037 Uiso 1 1 calc R . .
C5 C 0.4349(3) 0.7016(4) 0.21164(19) 0.0248(6) Uani 1 1 d . . .
H5A H 0.5016 0.7863 0.1973 0.030 Uiso 1 1 calc R . .
C6 C 0.0998(3) 0.9073(4) 0.1834(2) 0.0263(6) Uani 1 1 d . . .
O6 O 0.0544(2) 0.9243(4) 0.10064(16) 0.0347(5) Uani 1 1 d . . .
C7 C 0.2086(3) 1.0030(4) 0.2213(2) 0.0312(7) Uani 1 1 d . . .
H7A H 0.2634 1.0844 0.1921 0.037 Uiso 1 1 calc R . .
C8 C 0.2224(4) 0.9637(5) 0.3095(2) 0.0417(9) Uani 1 1 d . . .
H8A H 0.2890 1.0133 0.3530 0.050 Uiso 1 1 calc R . .
C9 C 0.1255(4) 0.8422(6) 0.3248(2) 0.0418(9) Uani 1 1 d . . .
H9A H 0.1123 0.7918 0.3809 0.050 Uiso 1 1 calc R . .
C10 C 0.0498(3) 0.8044(5) 0.2462(2) 0.0324(7) Uani 1 1 d . . .
H10A H -0.0252 0.7231 0.2373 0.039 Uiso 1 1 calc R . .
C11 C 0.3387(4) 0.8615(4) 0.0275(2) 0.0344(7) Uani 1 1 d . . .
H11A H 0.2620 0.9209 0.0454 0.052 Uiso 1 1 calc R . .
H11B H 0.3460 0.8845 -0.0324 0.052 Uiso 1 1 calc R . .
H11C H 0.4189 0.9000 0.0612 0.052 Uiso 1 1 calc R . .
C12 C -0.0316(4) 0.7946(6) 0.0668(3) 0.0451(10) Uani 1 1 d . . .
H12A H -0.0592 0.8181 0.0072 0.068 Uiso 1 1 calc R . .
H12B H -0.1095 0.7899 0.0982 0.068 Uiso 1 1 calc R . .
H12C H 0.0147 0.6867 0.0717 0.068 Uiso 1 1 calc R . .

loop_
_atom_site_aniso_label
_atom_site_aniso_U_11
_atom_site_aniso_U_22
_atom_site_aniso_U_33
_atom_site_aniso_U_23
_atom_site_aniso_U_13
_atom_site_aniso_U_12
Pt 0.02039(7) 0.01827(7) 0.01646(7) -0.00127(5) 0.00212(4) -0.00033(5)
Fe 0.01988(18) 0.0244(2) 0.02061(17) -0.00200(15) 0.00303(13) 0.00329(15)
Cl 0.0268(3) 0.0217(3) 0.0459(4) 0.0007(3) 0.0020(3) -0.0052(3)
S 0.0233(3) 0.0228(3) 0.0205(3) -0.0002(2) 0.0035(2) 0.0025(3)
C1 0.0205(11) 0.0203(12) 0.0213(11) 0.0005(10) 0.0050(9) 0.0019(10)
C2 0.0292(14) 0.0197(13) 0.0276(13) -0.0003(11) 0.0091(11) 0.0000(11)
C3 0.0395(17) 0.0330(17) 0.0239(14) 0.0084(12) 0.0095(12) 0.0091(14)
C4 0.0283(14) 0.0376(18) 0.0255(14) 0.0010(13) 0.0001(11) 0.0110(13)
C5 0.0195(12) 0.0290(15) 0.0258(13) -0.0030(11) 0.0020(10) 0.0022(11)
C6 0.0217(12) 0.0286(15) 0.0288(14) -0.0017(12) 0.0029(10) 0.0046(11)
O6 0.0287(11) 0.0403(14) 0.0338(12) 0.0084(11) -0.0031(9) 0.0002(10)
C7 0.0277(14) 0.0235(14) 0.0414(18) -0.0045(13) -0.0013(13) 0.0056(12)
C8 0.0410(19) 0.045(2) 0.0368(18) -0.0204(16) -0.0080(15) 0.0175(17)
C9 0.0409(19) 0.059(3) 0.0268(15) -0.0017(16) 0.0112(14) 0.0221(19)
C10 0.0225(14) 0.0411(19) 0.0348(16) 0.0049(14) 0.0091(12) 0.0071(13)
C11 0.047(2) 0.0218(15) 0.0370(17) 0.0077(13) 0.0152(15) 0.0103(14)
C12 0.0315(18) 0.062(3) 0.0392(19) -0.0028(19) -0.0078(15) -0.0054(18)

loop_
_atom_type_symbol
_atom_type_description
_atom_type_scat_dispersion_real
_atom_type_scat_dispersion_imag
_atom_type_scat_source
C C 0.0033 0.0016 'International Tables Vol C Tables 4.2.6.8 and 6.1.1.4'
H H 0.0000 0.0000 'International Tables Vol C Tables 4.2.6.8 and 6.1.1.4'
O O 0.0106 0.0060 'International Tables Vol C Tables 4.2.6.8 and 6.1.1.4'
S S 0.1246 0.1234 'International Tables Vol C Tables 4.2.6.8 and 6.1.1.4'
Cl Cl 0.1484 0.1585 'International Tables Vol C Tables 4.2.6.8 and 6.1.1.4'
Fe Fe 0.3463 0.8444 'International Tables Vol C Tables 4.2.6.8 and 6.1.1.4'
Pt Pt -1.7033 8.3905 'International Tables Vol C Tables 4.2.6.8 and 6.1.1.4'

loop_
_geom_angle_atom_site_label_1
_geom_angle_atom_site_label_2
_geom_angle_atom_site_label_3
_geom_angle
_geom_angle_site_symmetry_1
_geom_angle_site_symmetry_3
_geom_angle_publ_flag
Cl Pt Cl 180.00(2) 3_665 . ?
Cl Pt S 84.30(3) 3_665 . ?
Cl Pt S 95.70(3) . . ?
Cl Pt S 95.70(3) 3_665 3_665 ?
Cl Pt S 84.30(3) . 3_665 ?
S Pt S 180.00(3) . 3_665 ?
C1 Fe C8 151.26(16) . . ?
C1 Fe C9 167.65(16) . . ?
C8 Fe C9 40.69(19) . . ?
C1 Fe C5 40.97(11) . . ?
C8 Fe C5 116.76(16) . . ?
C9 Fe C5 149.10(15) . . ?
C1 Fe C2 41.12(12) . . ?
C8 Fe C2 165.60(16) . . ?
C9 Fe C2 127.89(17) . . ?
C5 Fe C2 68.99(13) . . ?
C1 Fe C4 68.41(12) . . ?
C8 Fe C4 106.67(15) . . ?
C9 Fe C4 115.63(14) . . ?
C5 Fe C4 40.48(13) . . ?
C2 Fe C4 68.47(14) . . ?
C1 Fe C3 68.54(12) . . ?
C8 Fe C3 127.09(16) . . ?
C9 Fe C3 106.41(15) . . ?
C5 Fe C3 68.39(14) . . ?
C2 Fe C3 40.64(13) . . ?
C4 Fe C3 40.51(15) . . ?
C1 Fe C7 118.93(14) . . ?
C8 Fe C7 40.81(16) . . ?
C9 Fe C7 68.62(17) . . ?
C5 Fe C7 108.71(14) . . ?
C2 Fe C7 152.52(14) . . ?
C4 Fe C7 128.57(15) . . ?
C3 Fe C7 165.99(15) . . ?
C1 Fe C10 130.20(14) . . ?
C8 Fe C10 68.61(16) . . ?
C9 Fe C10 40.87(15) . . ?
C5 Fe C10 169.13(13) . . ?
C2 Fe C10 108.22(15) . . ?
C4 Fe C10 149.38(14) . . ?
C3 Fe C10 116.83(15) . . ?
C7 Fe C10 68.60(15) . . ?
C1 Fe C6 111.08(12) . . ?
C8 Fe C6 67.60(14) . . ?
C9 Fe C6 67.60(14) . . ?
C5 Fe C6 131.26(13) . . ?
C2 Fe C6 119.69(13) . . ?
C4 Fe C6 167.88(14) . . ?
C3 Fe C6 151.44(15) . . ?
C7 Fe C6 40.25(13) . . ?
C10 Fe C6 40.15(13) . . ?
C1 S C11 101.92(16) . . ?
C1 S Pt 104.10(10) . . ?
C11 S Pt 109.18(12) . . ?
C5 C1 C2 108.5(3) . . ?
C5 C1 S 127.9(2) . . ?
C2 C1 S 123.4(2) . . ?
C5 C1 Fe 70.22(16) . . ?
C2 C1 Fe 70.20(16) . . ?
S C1 Fe 129.34(16) . . ?
C3 C2 C1 107.2(3) . . ?
C3 C2 Fe 69.96(19) . . ?
C1 C2 Fe 68.68(17) . . ?
C4 C3 C2 108.2(3) . . ?
C4 C3 Fe 69.49(19) . . ?
C2 C3 Fe 69.41(18) . . ?
C5 C4 C3 108.7(3) . . ?
C5 C4 Fe 69.68(17) . . ?
C3 C4 Fe 70.00(19) . . ?
C4 C5 C1 107.4(3) . . ?
C4 C5 Fe 69.84(18) . . ?
C1 C5 Fe 68.81(16) . . ?
O6 C6 C10 128.8(3) . . ?
O6 C6 C7 122.0(3) . . ?
C10 C6 C7 109.2(3) . . ?
O6 C6 Fe 130.2(2) . . ?
C10 C6 Fe 69.05(18) . . ?
C7 C6 Fe 68.87(18) . . ?
C6 O6 C12 115.5(3) . . ?
C6 C7 C8 107.0(3) . . ?
C6 C7 Fe 70.88(19) . . ?
C8 C7 Fe 68.9(2) . . ?
C9 C8 C7 108.5(3) . . ?
C9 C8 Fe 69.7(2) . . ?
C7 C8 Fe 70.3(2) . . ?
C8 C9 C10 108.4(3) . . ?
C8 C9 Fe 69.6(2) . . ?
C10 C9 Fe 70.38(19) . . ?
C6 C10 C9 107.0(3) . . ?
C6 C10 Fe 70.80(18) . . ?
C9 C10 Fe 68.75(19) . . ?

loop_
_geom_bond_atom_site_label_1
_geom_bond_atom_site_label_2
_geom_bond_distance
_geom_bond_site_symmetry_2
_geom_bond_publ_flag
Pt Cl 2.2995(8) 3_665 ?
Pt Cl 2.2995(8) . ?
Pt S 2.3088(7) . ?
Pt S 2.3088(7) 3_665 ?
Fe C1 2.032(3) . ?
Fe C8 2.041(4) . ?
Fe C9 2.043(3) . ?
Fe C5 2.050(3) . ?
Fe C2 2.052(3) . ?
Fe C4 2.053(3) . ?
Fe C3 2.059(3) . ?
Fe C7 2.061(3) . ?
Fe C10 2.064(3) . ?
Fe C6 2.087(3) . ?
S C1 1.765(3) . ?
S C11 1.803(3) . ?
C1 C5 1.429(4) . ?
C1 C2 1.434(4) . ?
C2 C3 1.428(5) . ?
C3 C4 1.424(5) . ?
C4 C5 1.419(4) . ?
C6 O6 1.359(4) . ?
C6 C10 1.425(5) . ?
C6 C7 1.427(5) . ?
O6 C12 1.424(5) . ?
C7 C8 1.430(6) . ?
C8 C9 1.420(7) . ?
C9 C10 1.434(5) . ?
